data_4103534
loop_
_publ_author_name
'Jan J. Weigand'
'Kai-Oliver Feldmann'
'Florian D. Henne'

_publ_contact_author_address
;
Institut f\"ur Anorganische und Analytische Chemie
Corrensstra\&se 30
WWU M\"unster
D-48149 M\"unster
Germany
;
_publ_contact_author_email jweigand@uni-muenster.de
_publ_contact_author_fax '+49-251-83-33108 '
_publ_contact_author_name 'Jan J. Weigand'
_publ_contact_author_phone +49-251-83-36074
_publ_section_title
;
 Carbene-Stabilized Phosphorus(III)-Centered Cations [LPX~2~]^+^ and
 [L~2~PX]^2+^ (L = NHC; X = Cl, CN, N~3~)
;
_journal_name_full 'Journal of the American Chemical Society'
_journal_page_first 16321
_journal_page_last 16323
_journal_paper_doi 10.1021/ja106172d
_journal_volume 132
_journal_year 2010
_chemical_formula_moiety '    C11 H20 N8 P, C F3 O3 S '
_chemical_formula_sum 'C12 H20 F3 N8 O3 P S'
_chemical_formula_weight 444.39
_chemical_name_systematic
;
 ?
;
_space_group_IT_number 14
_symmetry_cell_setting monoclinic
_symmetry_space_group_name_Hall '-P 2ybc'
_symmetry_space_group_name_H-M 'P 1 21/c 1'
_atom_sites_solution_hydrogens geom
_atom_sites_solution_primary direct
_atom_sites_solution_secondary difmap
_audit_creation_method SHELXL-97
_audit_update_record
;
2010-06-26 # Formatted by publCIF
;
_cell_angle_alpha 90.00
_cell_angle_beta 90.117(3)
_cell_angle_gamma 90.00
_cell_formula_units_Z 8
_cell_length_a 9.1924(4)
_cell_length_b 21.2386(7)
_cell_length_c 20.6522(8)
_cell_measurement_reflns_used 900
_cell_measurement_temperature 153(2)
_cell_measurement_theta_max 75
_cell_measurement_theta_min 1
_cell_volume 4032.0(3)
_computing_cell_refinement 'SAINT (Bruker AXS, 2000)'
_computing_data_collection 'SMART (Bruker AXS, 2000)'
_computing_data_reduction 'SAINT,SADABS (Bruker AXS, 2000)'
_computing_molecular_graphics
;
ORTEP3,L.J. Farrugia, J. Appl. Cryst. (1997) 30, 565
;
_computing_structure_refinement
;
SHELXL-97, G. M. Sheldrick, Acta Cryst. (2008) A64, 112-122
;
_computing_structure_solution
;
SHELXS-97 , G. M. Sheldrick, Acta Cryst. (2008) A64, 112-122
;
_diffrn_ambient_temperature 153(1)
_diffrn_detector_area_resol_mean 80
_diffrn_measured_fraction_theta_full 1.000
_diffrn_measured_fraction_theta_max 0.976
_diffrn_measurement_device_type 'CCD area detector'
_diffrn_measurement_method 'Omega and Phi scans'
_diffrn_radiation_monochromator goebel-mirror
_diffrn_radiation_source 'rotating anode'
_diffrn_radiation_type CuK\a
_diffrn_radiation_wavelength 1.54178
_diffrn_reflns_av_R_equivalents 0.0561
_diffrn_reflns_av_sigmaI/netI 0.0595
_diffrn_reflns_limit_h_max 10
_diffrn_reflns_limit_h_min -8
_diffrn_reflns_limit_k_max 24
_diffrn_reflns_limit_k_min -23
_diffrn_reflns_limit_l_max 22
_diffrn_reflns_limit_l_min -24
_diffrn_reflns_number 21823
_diffrn_reflns_theta_full 25.00
_diffrn_reflns_theta_max 63.68
_diffrn_reflns_theta_min 2.98
_exptl_absorpt_coefficient_mu 2.725
_exptl_absorpt_correction_T_max 0.9733
_exptl_absorpt_correction_T_min 0.4241
_exptl_absorpt_correction_type multi-scan
_exptl_absorpt_process_details
; 
 Corrections were done with the SADABS program, utilizing the none merged
 raw data obtained from the integration process. Integration and final cell
 refinement were done with SAINT.

 SADABS reports ratio of Tmin/Tmax = 0.677007  

;
_exptl_crystal_colour colourless
_exptl_crystal_density_diffrn 1.464
_exptl_crystal_density_method 'not measured'
_exptl_crystal_description rod
_exptl_crystal_F_000 1840
_exptl_crystal_size_max 0.38
_exptl_crystal_size_mid 0.05
_exptl_crystal_size_min 0.01
_refine_diff_density_max 1.037
_refine_diff_density_min -0.409
_refine_diff_density_rms 0.061
_refine_ls_extinction_method none
_refine_ls_goodness_of_fit_ref 1.029
_refine_ls_hydrogen_treatment noref
_refine_ls_matrix_type full
_refine_ls_number_parameters 517
_refine_ls_number_reflns 6468
_refine_ls_number_restraints 0
_refine_ls_restrained_S_all 1.029
_refine_ls_R_factor_all 0.0582
_refine_ls_R_factor_gt 0.0464
_refine_ls_shift/su_max 0.001
_refine_ls_shift/su_mean 0.000
_refine_ls_structure_factor_coef Fsqd
_refine_ls_weighting_details 'calc w=1/[\s^2^(Fo^2^)+(0.0618P)^2^+2.1508P] where P=(Fo^2^+2Fc^2^)/3'
_refine_ls_weighting_scheme calc
_refine_ls_wR_factor_gt 0.1213
_refine_ls_wR_factor_ref 0.1292
_reflns_number_gt 5295
_reflns_number_total 6468
_reflns_threshold_expression >2sigma(I)
_cod_data_source_file ja106172d_si_004.cif
_cod_data_source_block sad
_cod_original_sg_symbol_Hall '-P 2ybc '
_cod_original_sg_symbol_H-M 'P 21/c '
_cod_database_code 4103534

loop_
_symmetry_equiv_pos_as_xyz
'x, y, z'
'-x, y+1/2, -z+1/2'
'-x, -y, -z'
'x, -y-1/2, z-1/2'

loop_
_atom_site_label
_atom_site_type_symbol
_atom_site_fract_x
_atom_site_fract_y
_atom_site_fract_z
_atom_site_U_iso_or_equiv
_atom_site_adp_type
_atom_site_occupancy
_atom_site_symmetry_multiplicity
_atom_site_calc_flag
_atom_site_refinement_flags
C1 C 0.4611(3) 0.27975(12) 0.04465(12) 0.0276(6) Uani 1 1 d .
C2 C 0.5273(3) 0.19126(12) 0.09361(13) 0.0327(6) Uani 1 1 d .
C3 C 0.5212(3) 0.17996(12) 0.02919(13) 0.0322(6) Uani 1 1 d .
C4 C 0.5495(4) 0.11902(14) -0.00490(16) 0.0483(8) Uani 1 1 d .
H4A H 0.6410 0.1220 -0.0290 0.072 Uiso 1 1 calc R
H4B H 0.4696 0.1102 -0.0350 0.072 Uiso 1 1 calc R
H4C H 0.5565 0.0850 0.0270 0.072 Uiso 1 1 calc R
C5 C 0.5687(4) 0.14641(14) 0.14587(16) 0.0532(9) Uani 1 1 d .
H5A H 0.6060 0.1075 0.1265 0.080 Uiso 1 1 calc R
H5B H 0.4831 0.1368 0.1723 0.080 Uiso 1 1 calc R
H5C H 0.6442 0.1654 0.1732 0.080 Uiso 1 1 calc R
C6 C 0.4897(3) 0.28940(13) 0.16501(12) 0.0353(6) Uani 1 1 d .
H6 H 0.4527 0.3326 0.1550 0.042 Uiso 1 1 calc R
C7 C 0.3865(3) 0.26127(17) 0.21435(14) 0.0504(8) Uani 1 1 d .
H7A H 0.2922 0.2530 0.1938 0.076 Uiso 1 1 calc R
H7B H 0.3733 0.2909 0.2502 0.076 Uiso 1 1 calc R
H7C H 0.4271 0.2218 0.2309 0.076 Uiso 1 1 calc R
C8 C 0.6426(3) 0.29719(16) 0.19027(15) 0.0517(8) Uani 1 1 d .
H8A H 0.6822 0.2559 0.2021 0.077 Uiso 1 1 calc R
H8B H 0.6416 0.3245 0.2285 0.077 Uiso 1 1 calc R
H8C H 0.7035 0.3162 0.1566 0.077 Uiso 1 1 calc R
C9 C 0.4645(3) 0.24726(15) -0.07185(13) 0.0414(7) Uani 1 1 d .
H9 H 0.4471 0.2935 -0.0771 0.050 Uiso 1 1 calc R
C10 C 0.3295(4) 0.2142(2) -0.09707(16) 0.0686(11) Uani 1 1 d .
H10A H 0.3465 0.1686 -0.0979 0.103 Uiso 1 1 calc R
H10B H 0.3078 0.2290 -0.1410 0.103 Uiso 1 1 calc R
H10C H 0.2471 0.2235 -0.0686 0.103 Uiso 1 1 calc R
C11 C 0.6021(3) 0.23210(17) -0.10902(14) 0.0509(8) Uani 1 1 d .
H11A H 0.6863 0.2495 -0.0860 0.076 Uiso 1 1 calc R
H11B H 0.5963 0.2507 -0.1524 0.076 Uiso 1 1 calc R
H11C H 0.6127 0.1863 -0.1127 0.076 Uiso 1 1 calc R
C12 C 0.0842(3) 0.47625(12) 0.73531(12) 0.0303(6) Uani 1 1 d .
C13 C 0.0449(3) 0.55930(12) 0.67288(12) 0.0304(6) Uani 1 1 d .
C14 C 0.0219(3) 0.57669(12) 0.73533(13) 0.0309(6) Uani 1 1 d .
C15 C 0.0357(4) 0.59980(14) 0.61391(14) 0.0446(7) Uani 1 1 d .
H15A H -0.0076 0.6405 0.6254 0.067 Uiso 1 1 calc R
H15B H -0.0249 0.5790 0.5812 0.067 Uiso 1 1 calc R
H15C H 0.1335 0.6065 0.5965 0.067 Uiso 1 1 calc R
C16 C -0.0207(3) 0.64049(13) 0.75996(15) 0.0426(7) Uani 1 1 d .
H16A H 0.0659 0.6625 0.7760 0.064 Uiso 1 1 calc R
H16B H -0.0910 0.6358 0.7952 0.064 Uiso 1 1 calc R
H16C H -0.0648 0.6649 0.7247 0.064 Uiso 1 1 calc R
C17 C 0.1055(3) 0.45386(13) 0.61722(13) 0.0367(6) Uani 1 1 d .
H17 H 0.1408 0.4128 0.6350 0.044 Uiso 1 1 calc R
C18 C -0.0393(3) 0.44108(15) 0.58502(15) 0.0476(8) Uani 1 1 d .
H18A H -0.1051 0.4211 0.6161 0.071 Uiso 1 1 calc R
H18B H -0.0250 0.4130 0.5479 0.071 Uiso 1 1 calc R
H18C H -0.0818 0.4809 0.5701 0.071 Uiso 1 1 calc R
C19 C 0.2222(3) 0.47747(17) 0.57116(14) 0.0507(8) Uani 1 1 d .
H19A H 0.1846 0.5134 0.5466 0.076 Uiso 1 1 calc R
H19B H 0.2492 0.4437 0.5412 0.076 Uiso 1 1 calc R
H19C H 0.3079 0.4905 0.5960 0.076 Uiso 1 1 calc R
C20 C 0.0245(3) 0.51947(14) 0.84477(13) 0.0377(6) Uani 1 1 d .
H20 H 0.0552 0.4760 0.8575 0.045 Uiso 1 1 calc R
C21 C -0.1351(4) 0.52582(17) 0.86257(16) 0.0532(8) Uani 1 1 d .
H21A H -0.1670 0.5692 0.8549 0.080 Uiso 1 1 calc R
H21B H -0.1481 0.5153 0.9084 0.080 Uiso 1 1 calc R
H21C H -0.1931 0.4970 0.8359 0.080 Uiso 1 1 calc R
C22 C 0.1230(4) 0.56479(17) 0.88057(15) 0.0528(8) Uani 1 1 d .
H22A H 0.2230 0.5600 0.8649 0.079 Uiso 1 1 calc R
H22B H 0.1197 0.5557 0.9271 0.079 Uiso 1 1 calc R
H22C H 0.0902 0.6080 0.8729 0.079 Uiso 1 1 calc R
C23 C -0.0670(3) 0.24770(13) 0.02689(15) 0.0405(7) Uani 1 1 d .
C24 C 0.6336(3) 0.53261(14) 0.68650(18) 0.0491(8) Uani 1 1 d .
N1 N 0.4893(2) 0.25354(9) 0.10257(10) 0.0283(5) Uani 1 1 d .
N2 N 0.4820(2) 0.23557(10) -0.00086(10) 0.0314(5) Uani 1 1 d .
N3 N 0.2905(3) 0.35793(12) -0.02669(11) 0.0405(6) Uani 1 1 d .
N4 N 0.1738(3) 0.38724(11) -0.02252(11) 0.0362(5) Uani 1 1 d .
N5 N 0.0655(3) 0.41122(13) -0.02577(12) 0.0480(6) Uani 1 1 d .
N6 N 0.5660(3) 0.38219(13) -0.00635(13) 0.0499(7) Uani 1 1 d .
N7 N 0.6104(3) 0.43605(14) -0.00352(14) 0.0532(7) Uani 1 1 d .
N8 N 0.6615(3) 0.48462(16) -0.00315(19) 0.0779(10) Uani 1 1 d .
N9 N 0.0831(2) 0.49654(10) 0.67370(10) 0.0290(5) Uani 1 1 d .
N10 N 0.0453(2) 0.52459(10) 0.77350(10) 0.0298(5) Uani 1 1 d .
N11 N -0.0181(3) 0.37721(12) 0.79302(14) 0.0518(7) Uani 1 1 d .
N12 N -0.0435(3) 0.32147(13) 0.80242(14) 0.0562(7) Uani 1 1 d .
N13 N -0.0766(5) 0.27213(16) 0.81469(19) 0.0929(13) Uani 1 1 d .
N14 N 0.2428(3) 0.41152(12) 0.82672(11) 0.0441(6) Uani 1 1 d .
N15 N 0.3743(3) 0.39842(12) 0.82529(12) 0.0477(7) Uani 1 1 d .
N16 N 0.4939(4) 0.38787(16) 0.82992(15) 0.0663(9) Uani 1 1 d .
O1 O 0.1362(2) 0.30091(9) 0.09254(10) 0.0428(5) Uani 1 1 d .
O2 O 0.1679(2) 0.19183(9) 0.06136(10) 0.0458(5) Uani 1 1 d .
O3 O -0.0056(2) 0.21914(11) 0.14478(10) 0.0521(6) Uani 1 1 d .
O4 O 0.4008(2) 0.47360(9) 0.71369(10) 0.0433(5) Uani 1 1 d .
O5 O 0.4880(3) 0.55172(13) 0.79048(12) 0.0697(7) Uani 1 1 d .
O6 O 0.3839(2) 0.58454(9) 0.68702(11) 0.0492(5) Uani 1 1 d .
F1 F -0.13645(19) 0.19380(8) 0.01566(10) 0.0572(5) Uani 1 1 d .
F2 F -0.1669(2) 0.28950(9) 0.04380(9) 0.0582(5) Uani 1 1 d .
F3 F -0.0115(2) 0.26639(9) -0.02938(8) 0.0565(5) Uani 1 1 d .
F4 F 0.71817(19) 0.48850(8) 0.71284(10) 0.0574(5) Uani 1 1 d .
F5 F 0.6224(2) 0.52025(10) 0.62357(10) 0.0665(6) Uani 1 1 d .
F6 F 0.7027(2) 0.58774(9) 0.69350(15) 0.0887(8) Uani 1 1 d .
P1 P 0.40946(8) 0.36305(3) 0.03783(3) 0.03235(18) Uani 1 1 d .
P2 P 0.14517(8) 0.39649(3) 0.75627(3) 0.03658(19) Uani 1 1 d .
S1 S 0.07446(7) 0.23847(3) 0.08875(3) 0.03537(18) Uani 1 1 d .
S2 S 0.45553(8) 0.53659(3) 0.72400(4) 0.0421(2) Uani 1 1 d .

loop_
_atom_site_aniso_label
_atom_site_aniso_U_11
_atom_site_aniso_U_22
_atom_site_aniso_U_33
_atom_site_aniso_U_23
_atom_site_aniso_U_13
_atom_site_aniso_U_12
C1 0.0291(14) 0.0298(13) 0.0240(13) 0.0016(10) 0.0066(10) 0.0011(10)
C2 0.0339(15) 0.0251(13) 0.0390(16) 0.0031(11) 0.0064(11) 0.0016(11)
C3 0.0292(14) 0.0295(14) 0.0379(15) -0.0039(11) 0.0078(11) -0.0025(11)
C4 0.052(2) 0.0339(16) 0.059(2) -0.0123(14) 0.0152(15) -0.0021(14)
C5 0.077(2) 0.0318(16) 0.051(2) 0.0120(14) 0.0080(17) 0.0103(15)
C6 0.0514(18) 0.0310(14) 0.0236(13) -0.0008(11) 0.0049(12) 0.0098(12)
C7 0.0441(19) 0.078(2) 0.0287(16) -0.0004(15) 0.0051(13) 0.0010(16)
C8 0.053(2) 0.056(2) 0.0459(19) -0.0158(15) 0.0075(15) -0.0129(15)
C9 0.0404(17) 0.0576(19) 0.0262(15) -0.0037(13) 0.0029(12) 0.0076(13)
C10 0.052(2) 0.119(3) 0.0343(18) -0.019(2) -0.0029(15) -0.001(2)
C11 0.049(2) 0.071(2) 0.0327(17) -0.0008(15) 0.0118(14) 0.0135(16)
C12 0.0252(14) 0.0339(14) 0.0317(14) 0.0003(11) 0.0028(10) 0.0021(11)
C13 0.0270(14) 0.0312(14) 0.0330(15) 0.0013(11) -0.0013(10) -0.0007(10)
C14 0.0266(14) 0.0297(14) 0.0365(15) 0.0020(11) -0.0003(11) -0.0022(10)
C15 0.0515(19) 0.0407(17) 0.0415(17) 0.0079(13) 0.0036(14) 0.0052(13)
C16 0.0506(19) 0.0317(15) 0.0455(18) -0.0048(13) -0.0010(14) 0.0033(13)
C17 0.0435(17) 0.0366(15) 0.0300(15) -0.0039(12) 0.0023(12) 0.0069(12)
C18 0.052(2) 0.0483(18) 0.0427(18) -0.0122(14) -0.0062(14) 0.0003(14)
C19 0.0484(19) 0.069(2) 0.0348(17) -0.0072(15) 0.0085(14) 0.0045(16)
C20 0.0448(17) 0.0390(16) 0.0292(14) 0.0016(12) 0.0072(12) 0.0057(13)
C21 0.052(2) 0.063(2) 0.0445(19) -0.0010(16) 0.0168(15) 0.0031(16)
C22 0.058(2) 0.065(2) 0.0355(17) -0.0042(15) -0.0011(14) -0.0026(16)
C23 0.0366(17) 0.0392(16) 0.0458(18) -0.0016(13) 0.0018(13) 0.0019(13)
C24 0.0388(18) 0.0350(17) 0.074(2) 0.0077(15) -0.0024(15) -0.0015(13)
N1 0.0321(12) 0.0267(11) 0.0262(11) 0.0013(9) 0.0046(9) 0.0025(9)
N2 0.0301(12) 0.0370(13) 0.0271(12) -0.0022(10) 0.0037(9) -0.0005(9)
N3 0.0413(15) 0.0486(15) 0.0315(13) 0.0032(10) 0.0026(10) 0.0167(11)
N4 0.0418(15) 0.0369(13) 0.0297(12) 0.0066(10) 0.0041(10) 0.0038(11)
N5 0.0437(16) 0.0557(16) 0.0448(15) 0.0065(12) 0.0035(12) 0.0129(13)
N6 0.0450(16) 0.0454(16) 0.0594(17) 0.0166(13) 0.0139(12) 0.0017(12)
N7 0.0371(15) 0.0528(19) 0.0697(19) 0.0267(14) 0.0039(13) -0.0015(13)
N8 0.053(2) 0.064(2) 0.117(3) 0.036(2) 0.0070(18) -0.0121(16)
N9 0.0275(12) 0.0321(12) 0.0274(11) 0.0009(9) 0.0014(9) 0.0020(9)
N10 0.0323(12) 0.0286(11) 0.0286(12) -0.0019(9) 0.0035(9) 0.0011(9)
N11 0.0540(17) 0.0334(15) 0.0681(18) 0.0050(12) 0.0202(13) -0.0007(12)
N12 0.071(2) 0.0412(17) 0.0564(17) -0.0019(13) 0.0228(14) -0.0089(14)
N13 0.128(3) 0.046(2) 0.105(3) -0.0061(18) 0.061(3) -0.020(2)
N14 0.0459(16) 0.0508(15) 0.0355(14) 0.0086(11) 0.0075(11) 0.0157(12)
N15 0.059(2) 0.0505(16) 0.0338(14) 0.0129(11) 0.0022(12) 0.0132(13)
N16 0.054(2) 0.089(2) 0.0562(19) 0.0207(16) -0.0005(14) 0.0206(17)
O1 0.0439(12) 0.0368(11) 0.0477(12) -0.0025(9) -0.0020(9) -0.0036(9)
O2 0.0363(12) 0.0399(11) 0.0612(14) -0.0034(10) 0.0019(9) 0.0037(9)
O3 0.0527(14) 0.0592(14) 0.0445(13) 0.0067(10) 0.0085(10) -0.0037(10)
O4 0.0346(11) 0.0391(11) 0.0561(13) 0.0077(9) 0.0034(9) -0.0051(8)
O5 0.0829(18) 0.0748(17) 0.0513(15) -0.0234(12) -0.0061(13) 0.0155(14)
O6 0.0392(12) 0.0372(11) 0.0713(15) -0.0010(10) -0.0078(10) 0.0072(9)
F1 0.0468(11) 0.0493(11) 0.0753(13) -0.0041(9) -0.0154(9) -0.0071(8)
F2 0.0465(11) 0.0602(12) 0.0678(13) -0.0091(9) -0.0038(9) 0.0199(9)
F3 0.0569(12) 0.0739(13) 0.0388(10) 0.0040(9) -0.0014(8) -0.0034(9)
F4 0.0383(10) 0.0489(11) 0.0850(14) 0.0030(9) -0.0091(9) 0.0101(8)
F5 0.0689(14) 0.0748(14) 0.0558(13) 0.0150(10) 0.0160(10) 0.0120(11)
F6 0.0444(12) 0.0440(12) 0.178(3) 0.0090(13) -0.0090(13) -0.0138(9)
P1 0.0364(4) 0.0291(4) 0.0315(4) 0.0065(3) 0.0041(3) 0.0031(3)
P2 0.0428(4) 0.0295(4) 0.0374(4) 0.0042(3) 0.0075(3) 0.0056(3)
S1 0.0330(4) 0.0358(4) 0.0373(4) 0.0001(3) 0.0023(3) -0.0006(3)
S2 0.0361(4) 0.0391(4) 0.0513(5) -0.0026(3) -0.0018(3) 0.0044(3)

loop_
_atom_type_symbol
_atom_type_description
_atom_type_scat_dispersion_real
_atom_type_scat_dispersion_imag
_atom_type_scat_source
C C 0.0181 0.0091 'International Tables Vol C Tables 4.2.6.8 and 6.1.1.4'
H H 0.0000 0.0000 'International Tables Vol C Tables 4.2.6.8 and 6.1.1.4'
N N 0.0311 0.0180 'International Tables Vol C Tables 4.2.6.8 and 6.1.1.4'
O O 0.0492 0.0322 'International Tables Vol C Tables 4.2.6.8 and 6.1.1.4'
F F 0.0727 0.0534 'International Tables Vol C Tables 4.2.6.8 and 6.1.1.4'
P P 0.2955 0.4335 'International Tables Vol C Tables 4.2.6.8 and 6.1.1.4'
S S 0.3331 0.5567 'International Tables Vol C Tables 4.2.6.8 and 6.1.1.4'

loop_
_geom_angle_atom_site_label_1
_geom_angle_atom_site_label_2
_geom_angle_atom_site_label_3
_geom_angle
N2 C1 N1 107.8(2)
N2 C1 P1 131.07(19)
N1 C1 P1 121.09(18)
C3 C2 N1 107.0(2)
C3 C2 C5 127.6(3)
N1 C2 C5 125.5(2)
C2 C3 N2 107.5(2)
C2 C3 C4 127.5(3)
N2 C3 C4 125.0(3)
C3 C4 H4A 109.5
C3 C4 H4B 109.5
H4A C4 H4B 109.5
C3 C4 H4C 109.5
H4A C4 H4C 109.5
H4B C4 H4C 109.5
C2 C5 H5A 109.5
C2 C5 H5B 109.5
H5A C5 H5B 109.5
C2 C5 H5C 109.5
H5A C5 H5C 109.5
H5B C5 H5C 109.5
N1 C6 C8 110.8(2)
N1 C6 C7 112.2(2)
C8 C6 C7 113.3(2)
N1 C6 H6 106.7
C8 C6 H6 106.7
C7 C6 H6 106.7
C6 C7 H7A 109.5
C6 C7 H7B 109.5
H7A C7 H7B 109.5
C6 C7 H7C 109.5
H7A C7 H7C 109.5
H7B C7 H7C 109.5
C6 C8 H8A 109.5
C6 C8 H8B 109.5
H8A C8 H8B 109.5
C6 C8 H8C 109.5
H8A C8 H8C 109.5
H8B C8 H8C 109.5
N2 C9 C11 111.9(2)
N2 C9 C10 110.2(2)
C11 C9 C10 114.2(3)
N2 C9 H9 106.7
C11 C9 H9 106.7
C10 C9 H9 106.7
C9 C10 H10A 109.5
C9 C10 H10B 109.5
H10A C10 H10B 109.5
C9 C10 H10C 109.5
H10A C10 H10C 109.5
H10B C10 H10C 109.5
C9 C11 H11A 109.5
C9 C11 H11B 109.5
H11A C11 H11B 109.5
C9 C11 H11C 109.5
H11A C11 H11C 109.5
H11B C11 H11C 109.5
N9 C12 N10 108.0(2)
N9 C12 P2 121.41(19)
N10 C12 P2 130.4(2)
C14 C13 N9 106.9(2)
C14 C13 C15 127.5(2)
N9 C13 C15 125.5(2)
C13 C14 N10 107.5(2)
C13 C14 C16 127.5(2)
N10 C14 C16 125.0(2)
C13 C15 H15A 109.5
C13 C15 H15B 109.5
H15A C15 H15B 109.5
C13 C15 H15C 109.5
H15A C15 H15C 109.5
H15B C15 H15C 109.5
C14 C16 H16A 109.5
C14 C16 H16B 109.5
H16A C16 H16B 109.5
C14 C16 H16C 109.5
H16A C16 H16C 109.5
H16B C16 H16C 109.5
N9 C17 C18 109.3(2)
N9 C17 C19 112.8(2)
C18 C17 C19 113.9(2)
N9 C17 H17 106.8
C18 C17 H17 106.8
C19 C17 H17 106.8
C17 C18 H18A 109.5
C17 C18 H18B 109.5
H18A C18 H18B 109.5
C17 C18 H18C 109.5
H18A C18 H18C 109.5
H18B C18 H18C 109.5
C17 C19 H19A 109.5
C17 C19 H19B 109.5
H19A C19 H19B 109.5
C17 C19 H19C 109.5
H19A C19 H19C 109.5
H19B C19 H19C 109.5
N10 C20 C22 111.0(2)
N10 C20 C21 111.0(2)
C22 C20 C21 113.7(3)
N10 C20 H20 106.9
C22 C20 H20 106.9
C21 C20 H20 106.9
C20 C21 H21A 109.5
C20 C21 H21B 109.5
H21A C21 H21B 109.5
C20 C21 H21C 109.5
H21A C21 H21C 109.5
H21B C21 H21C 109.5
C20 C22 H22A 109.5
C20 C22 H22B 109.5
H22A C22 H22B 109.5
C20 C22 H22C 109.5
H22A C22 H22C 109.5
H22B C22 H22C 109.5
F2 C23 F3 107.3(2)
F2 C23 F1 106.8(2)
F3 C23 F1 106.8(2)
F2 C23 S1 112.3(2)
F3 C23 S1 111.6(2)
F1 C23 S1 111.7(2)
F5 C24 F4 107.7(3)
F5 C24 F6 108.3(3)
F4 C24 F6 107.1(3)
F5 C24 S2 111.0(2)
F4 C24 S2 112.6(2)
F6 C24 S2 110.0(2)
C1 N1 C2 109.0(2)
C1 N1 C6 123.8(2)
C2 N1 C6 127.1(2)
C1 N2 C3 108.7(2)
C1 N2 C9 123.7(2)
C3 N2 C9 127.6(2)
N4 N3 P1 117.41(19)
N5 N4 N3 172.0(3)
N7 N6 P1 118.0(2)
N8 N7 N6 174.6(4)
C12 N9 C13 108.9(2)
C12 N9 C17 123.0(2)
C13 N9 C17 127.8(2)
C12 N10 C14 108.7(2)
C12 N10 C20 124.0(2)
C14 N10 C20 127.3(2)
N12 N11 P2 117.7(2)
N13 N12 N11 173.7(3)
N15 N14 P2 116.1(2)
N16 N15 N14 173.6(3)
N3 P1 N6 97.58(13)
N3 P1 C1 99.32(12)
N6 P1 C1 92.91(12)
N11 P2 N14 97.07(13)
N11 P2 C12 93.28(12)
N14 P2 C12 100.65(12)
O2 S1 O3 115.55(13)
O2 S1 O1 114.92(12)
O3 S1 O1 114.94(13)
O2 S1 C23 102.98(13)
O3 S1 C23 103.25(13)
O1 S1 C23 102.58(13)
O6 S2 O5 116.35(14)
O6 S2 O4 114.84(13)
O5 S2 O4 114.73(15)
O6 S2 C24 102.67(14)
O5 S2 C24 103.41(17)
O4 S2 C24 102.02(13)

loop_
_geom_bond_atom_site_label_1
_geom_bond_atom_site_label_2
_geom_bond_distance
C1 N2 1.342(3)
C1 N1 1.344(3)
C1 P1 1.837(3)
C2 C3 1.353(4)
C2 N1 1.381(3)
C2 C5 1.489(4)
C3 N2 1.381(3)
C3 C4 1.496(4)
C4 H4A 0.9800
C4 H4B 0.9800
C4 H4C 0.9800
C5 H5A 0.9800
C5 H5B 0.9800
C5 H5C 0.9800
C6 N1 1.498(3)
C6 C8 1.507(4)
C6 C7 1.517(4)
C6 H6 1.0000
C7 H7A 0.9800
C7 H7B 0.9800
C7 H7C 0.9800
C8 H8A 0.9800
C8 H8B 0.9800
C8 H8C 0.9800
C9 N2 1.495(3)
C9 C11 1.516(4)
C9 C10 1.518(5)
C9 H9 1.0000
C10 H10A 0.9800
C10 H10B 0.9800
C10 H10C 0.9800
C11 H11A 0.9800
C11 H11B 0.9800
C11 H11C 0.9800
C12 N9 1.344(3)
C12 N10 1.344(3)
C12 P2 1.836(3)
C13 C14 1.359(4)
C13 N9 1.378(3)
C13 C15 1.493(4)
C14 N10 1.375(3)
C14 C16 1.500(4)
C15 H15A 0.9800
C15 H15B 0.9800
C15 H15C 0.9800
C16 H16A 0.9800
C16 H16B 0.9800
C16 H16C 0.9800
C17 N9 1.492(3)
C17 C18 1.512(4)
C17 C19 1.520(4)
C17 H17 1.0000
C18 H18A 0.9800
C18 H18B 0.9800
C18 H18C 0.9800
C19 H19A 0.9800
C19 H19B 0.9800
C19 H19C 0.9800
C20 N10 1.489(3)
C20 C22 1.513(4)
C20 C21 1.519(4)
C20 H20 1.0000
C21 H21A 0.9800
C21 H21B 0.9800
C21 H21C 0.9800
C22 H22A 0.9800
C22 H22B 0.9800
C22 H22C 0.9800
C23 F2 1.325(3)
C23 F3 1.330(3)
C23 F1 1.331(3)
C23 S1 1.832(3)
C24 F5 1.330(4)
C24 F4 1.333(3)
C24 F6 1.340(4)
C24 S2 1.814(3)
N3 N4 1.244(3)
N3 P1 1.725(2)
N4 N5 1.120(3)
N6 N7 1.216(4)
N6 P1 1.753(3)
N7 N8 1.133(4)
N11 N12 1.222(4)
N11 P2 1.732(3)
N12 N13 1.121(4)
N14 N15 1.241(4)
N14 P2 1.737(3)
N15 N16 1.126(4)
O1 S1 1.445(2)
O2 S1 1.429(2)
O3 S1 1.433(2)
O4 S2 1.445(2)
O5 S2 1.441(2)
O6 S2 1.432(2)
